data_7000416
loop_
_publ_author_name
'Byrne, Peter J.'
'Wragg, David S.'
'Warren, John E.'
'Morris, Russell E.'

_publ_section_title
;
 Ionothermal synthesis of two novel metal organophosphonates
;
_journal_issue 5
_journal_name_full 'Dalton Transactions'
_journal_page_first 795
_journal_page_last 799
_journal_paper_doi 10.1039/b813731e
_journal_year 2009
_chemical_formula_moiety Ga2F(C4H9PO3)4H2.5(C7N2H11)0.5
_chemical_formula_sum 'C16 H38.5 F Ga2 O12 P4'
_chemical_formula_weight 705.29
_chemical_name_systematic
;
?
;
_space_group_IT_number 2
_symmetry_cell_setting triclinic
_symmetry_space_group_name_Hall '-P 1'
_symmetry_space_group_name_H-M 'P -1'
_atom_sites_solution_hydrogens geom
_atom_sites_solution_primary direct
_atom_sites_solution_secondary difmap
_audit_creation_method SHELXL-97
_cell_angle_alpha 110.103(3)
_cell_angle_beta 99.824(5)
_cell_angle_gamma 95.923(5)
_cell_formula_units_Z 2
_cell_length_a 11.892(4)
_cell_length_b 12.388(4)
_cell_length_c 13.868(4)
_cell_measurement_reflns_used 2076
_cell_measurement_temperature 30(2)
_cell_measurement_theta_max 20.4
_cell_measurement_theta_min 1.5
_cell_volume 1861.3(10)
_computing_cell_refinement 'Bruker SMART'
_computing_data_collection 'Bruker SMART'
_computing_data_reduction 'Bruker SAINT'
_computing_molecular_graphics 'Bruker SHELXTL'
_computing_publication_material 'Bruker SHELXTL'
_computing_structure_refinement 'Bruker SHELXTL'
_computing_structure_solution 'Bruker SHELXTL'
_diffrn_ambient_temperature 30(2)
_diffrn_measured_fraction_theta_full 0.997
_diffrn_measured_fraction_theta_max 0.997
_diffrn_measurement_device_type 'CCD area detector'
_diffrn_measurement_method 'phi and omega scans'
_diffrn_radiation_monochromator 'silicon (111)'
_diffrn_radiation_source synchrotron
_diffrn_radiation_type synchrotron
_diffrn_radiation_wavelength 0.67030
_diffrn_reflns_av_R_equivalents 0.0586
_diffrn_reflns_av_sigmaI/netI 0.0770
_diffrn_reflns_limit_h_max 12
_diffrn_reflns_limit_h_min -12
_diffrn_reflns_limit_k_max 12
_diffrn_reflns_limit_k_min -12
_diffrn_reflns_limit_l_max 14
_diffrn_reflns_limit_l_min -14
_diffrn_reflns_number 10871
_diffrn_reflns_theta_full 20.39
_diffrn_reflns_theta_max 20.39
_diffrn_reflns_theta_min 1.51
_exptl_absorpt_coefficient_mu 1.492
_exptl_absorpt_correction_T_max 0.982
_exptl_absorpt_correction_T_min 0.911
_exptl_absorpt_correction_type empirical
_exptl_crystal_colour colourless
_exptl_crystal_density_diffrn 1.261
_exptl_crystal_density_meas ?
_exptl_crystal_density_method .
_exptl_crystal_description rectangular
_exptl_crystal_F_000 726.0
_exptl_crystal_size_max 0.0625
_exptl_crystal_size_mid 0.0125
_exptl_crystal_size_min 0.0125
_platon_squeeze_details
;
;
_refine_diff_density_max 1.338
_refine_diff_density_min -0.633
_refine_diff_density_rms 0.148
_refine_ls_extinction_method none
_refine_ls_goodness_of_fit_ref 1.133
_refine_ls_hydrogen_treatment constr
_refine_ls_matrix_type full
_refine_ls_number_parameters 331
_refine_ls_number_reflns 4379
_refine_ls_number_restraints 0
_refine_ls_restrained_S_all 1.133
_refine_ls_R_factor_all 0.0819
_refine_ls_R_factor_gt 0.0705
_refine_ls_shift/su_max 0.000
_refine_ls_shift/su_mean 0.000
_refine_ls_structure_factor_coef Fsqd
_refine_ls_weighting_details 'calc w=1/[\s^2^(Fo^2^)+(0.0164P)^2^+35.0559P] where P=(Fo^2^+2Fc^2^)/3'
_refine_ls_weighting_scheme calc
_refine_ls_wR_factor_gt 0.1768
_refine_ls_wR_factor_ref 0.1808
_reflns_number_gt 3512
_reflns_number_total 4379
_reflns_threshold_expression >2sigma(I)
_cod_data_source_file b813731e.txt
_cod_data_source_block abssq
_cod_depositor_comments
;
The following automatic conversions were performed:
'_symmetry_cell_setting' value 'Triclinic' changed to 'triclinic'
according to '/home/saulius/struct/CIF-dictionaries/cif_core.dic'
dictionary named 'cif_core.dic' version 2.4.1 from 2010-06-29.

Automatic conversion script
Id: cif_fix_enum 1527 2010-12-29 10:47:43Z saulius 

The following automatic conversions were performed:

'_cell_measurement_temperature' value '-243(2)' was changed to
'30(2)' - it was converted from degrees Celsius(C) to Kelvins(K).

Automatic conversion script
Id: cif_fix_values 1646 2011-03-28 12:23:43Z adriana 
;
_cod_original_cell_volume 1861.3(11)
_cod_original_sg_symbol_H-M P-1
_cod_original_formula_sum 'C16 H38.50 F Ga2 O12 P4'
_cod_database_code 7000416

loop_
_symmetry_equiv_pos_as_xyz
'x, y, z'
'-x, -y, -z'

loop_
_atom_site_label
_atom_site_type_symbol
_atom_site_fract_x
_atom_site_fract_y
_atom_site_fract_z
_atom_site_U_iso_or_equiv
_atom_site_adp_type
_atom_site_occupancy
_atom_site_symmetry_multiplicity
_atom_site_calc_flag
_atom_site_refinement_flags
_atom_site_disorder_assembly
_atom_site_disorder_group
Ga2 Ga 0.44306(9) 0.11399(9) 0.53256(9) 0.0112(3) Uani 1 1 d . . .
Ga1 Ga 0.26308(10) -0.14036(10) 0.29475(9) 0.0133(3) Uani 1 1 d . . .
P2 P 0.1689(2) 0.0670(2) 0.4450(2) 0.0156(7) Uani 1 1 d . . .
P4 P 0.5089(2) -0.0084(2) 0.6861(2) 0.0146(7) Uani 1 1 d . . .
P3 P 0.6143(2) 0.3414(2) 0.6929(2) 0.0163(7) Uani 1 1 d . . .
P1 P 0.1367(3) -0.3103(3) 0.0651(2) 0.0266(8) Uani 1 1 d . . .
F1 F 0.3977(5) -0.0623(5) 0.4478(4) 0.0169(14) Uani 1 1 d . . .
O21 O 0.1693(6) -0.0588(5) 0.3723(5) 0.0116(16) Uani 1 1 d . . .
O23 O 0.0943(6) 0.0677(6) 0.5245(5) 0.0136(16) Uani 1 1 d . . .
H23 H 0.0347 0.0194 0.4950 0.016 Uiso 1 1 calc R . .
O32 O 0.5969(6) 0.3769(7) 0.8057(6) 0.0252(19) Uani 1 1 d . . .
H32 H 0.6602 0.3946 0.8468 0.030 Uiso 1 1 calc R . .
O31 O 0.7164(6) 0.2731(6) 0.6813(5) 0.0146(16) Uani 1 1 d . . .
O22 O 0.2886(6) 0.1369(6) 0.5056(5) 0.0159(17) Uani 1 1 d . . .
O11 O 0.0248(7) -0.3938(7) 0.0502(6) 0.030(2) Uani 1 1 d . . .
H11 H -0.0135 -0.4126 -0.0099 0.036 Uiso 0.50 1 calc PR . .
O33 O 0.5030(6) 0.2731(6) 0.6166(5) 0.0148(17) Uani 1 1 d . . .
O43 O 0.4304(6) 0.0674(6) 0.6506(5) 0.0123(16) Uani 1 1 d . . .
O42 O 0.6283(6) 0.0654(6) 0.7511(5) 0.0137(16) Uani 1 1 d . . .
O41 O 0.5237(6) -0.1176(6) 0.5961(5) 0.0173(17) Uani 1 1 d . . .
O13 O 0.1536(6) -0.2071(6) 0.1680(5) 0.0198(18) Uani 1 1 d . . .
O12 O 0.2420(7) -0.3719(9) 0.0557(7) 0.049(3) Uani 1 1 d . . .
C41 C 0.4431(9) -0.0595(10) 0.7755(8) 0.019(3) Uani 1 1 d . . .
C23 C 0.1863(10) 0.1460(11) 0.2861(10) 0.030(3) Uani 1 1 d . . .
H15A H 0.1901 0.0680 0.2420 0.044 Uiso 1 1 calc R . .
H15B H 0.2627 0.1858 0.3257 0.044 Uiso 1 1 calc R . .
H15C H 0.1555 0.1870 0.2430 0.044 Uiso 1 1 calc R . .
C43 C 0.5199(10) -0.1289(10) 0.8181(9) 0.025(3) Uani 1 1 d . . .
H16A H 0.4861 -0.1531 0.8671 0.037 Uiso 1 1 calc R . .
H16B H 0.5948 -0.0816 0.8533 0.037 Uiso 1 1 calc R . .
H16C H 0.5281 -0.1965 0.7612 0.037 Uiso 1 1 calc R . .
C24 C -0.0142(9) 0.0720(11) 0.2974(9) 0.029(3) Uani 1 1 d . . .
H17A H -0.0497 0.1136 0.2569 0.044 Uiso 1 1 calc R . .
H17B H -0.0616 0.0630 0.3446 0.044 Uiso 1 1 calc R . .
H17C H -0.0068 -0.0036 0.2508 0.044 Uiso 1 1 calc R . .
C31 C 0.6577(10) 0.4686(9) 0.6620(10) 0.027(3) Uani 1 1 d . . .
C21 C 0.1077(9) 0.1414(10) 0.3617(9) 0.021(3) Uani 1 1 d . . .
C42 C 0.3247(9) -0.1372(10) 0.7097(8) 0.021(3) Uani 1 1 d . . .
H21A H 0.3379 -0.2065 0.6579 0.032 Uiso 1 1 calc R . .
H21B H 0.2810 -0.0946 0.6753 0.032 Uiso 1 1 calc R . .
H21C H 0.2822 -0.1583 0.7554 0.032 Uiso 1 1 calc R . .
C44 C 0.4227(9) 0.0462(10) 0.8647(8) 0.020(3) Uani 1 1 d . . .
H23A H 0.3945 0.0205 0.9155 0.030 Uiso 1 1 calc R . .
H23B H 0.3666 0.0840 0.8362 0.030 Uiso 1 1 calc R . .
H23C H 0.4943 0.1002 0.8982 0.030 Uiso 1 1 calc R . .
C11 C 0.1153(12) -0.2493(14) -0.0375(10) 0.048(4) Uani 1 1 d . . .
C22 C 0.0972(10) 0.2650(10) 0.4311(9) 0.025(3) Uani 1 1 d . . .
H1A H 0.1725 0.3072 0.4716 0.037 Uiso 1 1 calc R . .
H1B H 0.0474 0.2603 0.4778 0.037 Uiso 1 1 calc R . .
H1C H 0.0650 0.3048 0.3874 0.037 Uiso 1 1 calc R . .
C34 C 0.5591(10) 0.5391(11) 0.6698(11) 0.036(3) Uani 1 1 d . . .
H3A H 0.5774 0.6039 0.6489 0.054 Uiso 1 1 calc R . .
H3B H 0.5495 0.5674 0.7410 0.054 Uiso 1 1 calc R . .
H3C H 0.4886 0.4901 0.6242 0.054 Uiso 1 1 calc R . .
C13 C 0.0106(12) -0.1929(13) -0.0323(11) 0.050(4) Uani 1 1 d . . .
H2A H 0.0219 -0.1313 0.0352 0.075 Uiso 1 1 calc R . .
H2B H -0.0557 -0.2499 -0.0420 0.075 Uiso 1 1 calc R . .
H2C H -0.0017 -0.1612 -0.0866 0.075 Uiso 1 1 calc R . .
C33 C 0.6795(11) 0.4288(11) 0.5521(11) 0.038(4) Uani 1 1 d . . .
H9A H 0.6138 0.3736 0.5041 0.057 Uiso 1 1 calc R . .
H9B H 0.7471 0.3926 0.5508 0.057 Uiso 1 1 calc R . .
H9C H 0.6916 0.4949 0.5316 0.057 Uiso 1 1 calc R . .
C32 C 0.7690(11) 0.5422(11) 0.7436(13) 0.050(4) Uani 1 1 d . . .
H10A H 0.8314 0.4988 0.7357 0.075 Uiso 1 1 calc R . .
H10B H 0.7557 0.5601 0.8134 0.075 Uiso 1 1 calc R . .
H10C H 0.7889 0.6134 0.7325 0.075 Uiso 1 1 calc R . .
C12 C 0.2227(15) -0.1632(18) -0.0216(12) 0.085(7) Uani 1 1 d . . .
H11A H 0.2098 -0.1250 -0.0712 0.128 Uiso 1 1 calc R . .
H11B H 0.2869 -0.2037 -0.0322 0.128 Uiso 1 1 calc R . .
H11C H 0.2398 -0.1060 0.0487 0.128 Uiso 1 1 calc R . .
C14 C 0.0979(13) -0.3527(14) -0.1457(10) 0.056(5) Uani 1 1 d . . .
H4A H 0.0910 -0.3228 -0.2014 0.083 Uiso 1 1 calc R . .
H4B H 0.0288 -0.4067 -0.1565 0.083 Uiso 1 1 calc R . .
H4C H 0.1634 -0.3920 -0.1456 0.083 Uiso 1 1 calc R . .

loop_
_atom_site_aniso_label
_atom_site_aniso_U_11
_atom_site_aniso_U_22
_atom_site_aniso_U_33
_atom_site_aniso_U_23
_atom_site_aniso_U_13
_atom_site_aniso_U_12
Ga2 0.0094(6) 0.0091(6) 0.0148(7) 0.0033(5) 0.0050(5) 0.0008(5)
Ga1 0.0108(7) 0.0137(7) 0.0164(7) 0.0065(5) 0.0037(5) 0.0012(5)
P2 0.0102(15) 0.0166(16) 0.0205(16) 0.0079(13) 0.0047(12) -0.0012(12)
P4 0.0151(16) 0.0147(16) 0.0152(15) 0.0060(13) 0.0051(13) 0.0029(13)
P3 0.0128(15) 0.0108(15) 0.0214(16) 0.0025(13) 0.0013(13) 0.0012(12)
P1 0.0179(17) 0.035(2) 0.0190(17) 0.0034(15) 0.0025(14) -0.0040(15)
F1 0.015(3) 0.014(3) 0.026(3) 0.009(3) 0.009(3) 0.004(3)
O21 0.013(4) 0.006(4) 0.015(4) 0.001(3) 0.007(3) 0.002(3)
O23 0.009(4) 0.014(4) 0.019(4) 0.006(3) 0.003(3) 0.005(3)
O32 0.017(4) 0.028(5) 0.022(4) 0.001(4) 0.003(3) 0.000(4)
O31 0.012(4) 0.016(4) 0.016(4) 0.006(3) 0.000(3) 0.005(3)
O22 0.013(4) 0.017(4) 0.018(4) 0.003(3) 0.008(3) 0.005(3)
O11 0.020(5) 0.020(4) 0.043(5) 0.004(4) 0.006(4) -0.001(4)
O33 0.014(4) 0.007(4) 0.024(4) 0.003(3) 0.009(3) 0.003(3)
O43 0.011(4) 0.014(4) 0.015(4) 0.006(3) 0.006(3) 0.004(3)
O42 0.010(4) 0.017(4) 0.015(4) 0.007(3) 0.004(3) 0.003(3)
O41 0.017(4) 0.013(4) 0.021(4) 0.005(3) 0.004(3) -0.001(3)
O13 0.020(4) 0.019(4) 0.016(4) 0.002(3) 0.008(3) -0.005(3)
O12 0.014(5) 0.078(7) 0.036(5) -0.006(5) 0.011(4) 0.015(5)
C41 0.007(6) 0.029(7) 0.023(6) 0.016(6) 0.000(5) -0.001(5)
C23 0.018(7) 0.030(7) 0.045(8) 0.025(6) -0.001(6) -0.003(6)
C43 0.029(7) 0.023(7) 0.027(7) 0.016(6) 0.004(6) -0.005(6)
C24 0.014(6) 0.038(8) 0.035(8) 0.018(6) -0.004(6) -0.002(6)
C31 0.018(6) 0.005(6) 0.054(9) 0.013(6) 0.000(6) -0.002(5)
C21 0.018(6) 0.020(6) 0.034(7) 0.014(6) 0.014(5) 0.012(5)
C42 0.014(6) 0.033(7) 0.015(6) 0.008(5) 0.001(5) -0.002(5)
C44 0.019(6) 0.029(7) 0.012(6) 0.004(5) 0.010(5) 0.003(5)
C11 0.030(8) 0.078(11) 0.022(7) 0.014(7) -0.003(6) -0.022(8)
C22 0.021(7) 0.022(7) 0.036(7) 0.017(6) 0.005(6) 0.006(5)
C34 0.015(7) 0.027(7) 0.055(9) 0.013(7) -0.010(6) -0.001(6)
C13 0.048(10) 0.063(11) 0.037(9) 0.028(8) -0.009(7) 0.004(8)
C33 0.026(7) 0.032(8) 0.070(10) 0.037(8) 0.012(7) -0.004(6)
C32 0.032(8) 0.019(7) 0.096(12) 0.030(8) -0.008(8) -0.002(6)
C12 0.068(12) 0.138(18) 0.039(10) 0.050(11) -0.007(9) -0.054(12)
C14 0.043(9) 0.085(12) 0.017(7) 0.002(8) 0.001(6) -0.015(8)

loop_
_atom_type_symbol
_atom_type_description
_atom_type_scat_dispersion_real
_atom_type_scat_dispersion_imag
_atom_type_scat_source
C C 0.0033 0.0016 'International Tables Vol C Tables 4.2.6.8 and 6.1.1.4'
H H 0.0000 0.0000 'International Tables Vol C Tables 4.2.6.8 and 6.1.1.4'
O O 0.0106 0.0060 'International Tables Vol C Tables 4.2.6.8 and 6.1.1.4'
F F 0.0171 0.0103 'International Tables Vol C Tables 4.2.6.8 and 6.1.1.4'
P P 0.1023 0.0942 'International Tables Vol C Tables 4.2.6.8 and 6.1.1.4'
Ga Ga 0.2307 1.6083 'International Tables Vol C Tables 4.2.6.8 and 6.1.1.4'

loop_
_geom_angle_atom_site_label_1
_geom_angle_atom_site_label_2
_geom_angle_atom_site_label_3
_geom_angle
_geom_angle_site_symmetry_1
_geom_angle_site_symmetry_3
_geom_angle_publ_flag
O22 Ga2 O33 94.5(3) . . ?
O22 Ga2 O41 96.4(3) . 2_656 ?
O33 Ga2 O41 97.4(3) . 2_656 ?
O22 Ga2 O43 95.3(3) . . ?
O33 Ga2 O43 94.9(3) . . ?
O41 Ga2 O43 162.3(3) 2_656 . ?
O22 Ga2 F1 92.3(3) . . ?
O33 Ga2 F1 173.1(3) . . ?
O41 Ga2 F1 83.1(3) 2_656 . ?
O43 Ga2 F1 83.2(3) . . ?
O22 Ga2 F1 171.4(3) . 2_656 ?
O33 Ga2 F1 94.0(3) . 2_656 ?
O41 Ga2 F1 84.0(3) 2_656 2_656 ?
O43 Ga2 F1 82.5(2) . 2_656 ?
F1 Ga2 F1 79.2(2) . 2_656 ?
O31 Ga1 O21 112.8(3) 2_656 . ?
O31 Ga1 O42 121.4(3) 2_656 2_656 ?
O21 Ga1 O42 120.4(3) . 2_656 ?
O31 Ga1 O13 98.4(3) 2_656 . ?
O21 Ga1 O13 97.0(3) . . ?
O42 Ga1 O13 97.9(3) 2_656 . ?
O31 Ga1 F1 80.7(3) 2_656 . ?
O21 Ga1 F1 83.9(3) . . ?
O42 Ga1 F1 82.1(3) 2_656 . ?
O13 Ga1 F1 178.9(3) . . ?
O22 P2 O23 108.1(4) . . ?
O22 P2 O21 114.3(4) . . ?
O23 P2 O21 110.7(4) . . ?
O22 P2 C21 107.2(5) . . ?
O23 P2 C21 109.4(4) . . ?
O21 P2 C21 107.0(5) . . ?
O43 P4 O41 114.5(4) . . ?
O43 P4 O42 110.6(4) . . ?
O41 P4 O42 110.7(4) . . ?
O43 P4 C41 107.4(4) . . ?
O41 P4 C41 107.1(5) . . ?
O42 P4 C41 106.0(4) . . ?
O33 P3 O32 109.8(4) . . ?
O33 P3 O31 112.8(4) . . ?
O32 P3 O31 109.7(4) . . ?
O33 P3 C31 108.2(5) . . ?
O32 P3 C31 111.2(5) . . ?
O31 P3 C31 104.9(5) . . ?
O13 P1 O12 113.5(5) . . ?
O13 P1 O11 109.0(4) . . ?
O12 P1 O11 112.6(5) . . ?
O13 P1 C11 105.4(6) . . ?
O12 P1 C11 108.1(6) . . ?
O11 P1 C11 107.8(5) . . ?
Ga2 F1 Ga2 100.8(2) . 2_656 ?
Ga2 F1 Ga1 123.4(3) . . ?
Ga2 F1 Ga1 122.7(3) 2_656 . ?
P2 O21 Ga1 138.9(4) . . ?
P2 O23 H23 109.5 . . ?
P3 O32 H32 109.5 . . ?
P3 O31 Ga1 129.9(4) . 2_656 ?
P2 O22 Ga2 139.5(4) . . ?
P1 O11 H11 109.5 . . ?
P3 O33 Ga2 136.3(4) . . ?
P4 O43 Ga2 123.3(4) . . ?
P4 O42 Ga1 127.2(4) . 2_656 ?
P4 O41 Ga2 123.4(4) . 2_656 ?
P1 O13 Ga1 137.4(5) . . ?
C43 C41 C44 111.1(9) . . ?
C43 C41 C42 110.6(9) . . ?
C44 C41 C42 109.6(9) . . ?
C43 C41 P4 109.9(7) . . ?
C44 C41 P4 109.1(7) . . ?
C42 C41 P4 106.3(7) . . ?
C21 C23 H15A 109.5 . . ?
C21 C23 H15B 109.5 . . ?
H15A C23 H15B 109.5 . . ?
C21 C23 H15C 109.5 . . ?
H15A C23 H15C 109.5 . . ?
H15B C23 H15C 109.5 . . ?
C41 C43 H16A 109.5 . . ?
C41 C43 H16B 109.5 . . ?
H16A C43 H16B 109.5 . . ?
C41 C43 H16C 109.5 . . ?
H16A C43 H16C 109.5 . . ?
H16B C43 H16C 109.5 . . ?
C21 C24 H17A 109.5 . . ?
C21 C24 H17B 109.5 . . ?
H17A C24 H17B 109.5 . . ?
C21 C24 H17C 109.5 . . ?
H17A C24 H17C 109.5 . . ?
H17B C24 H17C 109.5 . . ?
C33 C31 C34 110.7(11) . . ?
C33 C31 C32 110.7(11) . . ?
C34 C31 C32 110.1(10) . . ?
C33 C31 P3 109.2(8) . . ?
C34 C31 P3 107.7(8) . . ?
C32 C31 P3 108.4(9) . . ?
C23 C21 C22 110.7(9) . . ?
C23 C21 C24 109.4(10) . . ?
C22 C21 C24 109.7(9) . . ?
C23 C21 P2 109.1(7) . . ?
C22 C21 P2 109.1(8) . . ?
C24 C21 P2 108.8(8) . . ?
C41 C42 H21A 109.5 . . ?
C41 C42 H21B 109.5 . . ?
H21A C42 H21B 109.5 . . ?
C41 C42 H21C 109.5 . . ?
H21A C42 H21C 109.5 . . ?
H21B C42 H21C 109.5 . . ?
C41 C44 H23A 109.5 . . ?
C41 C44 H23B 109.5 . . ?
H23A C44 H23B 109.5 . . ?
C41 C44 H23C 109.5 . . ?
H23A C44 H23C 109.5 . . ?
H23B C44 H23C 109.5 . . ?
C13 C11 C12 111.7(15) . . ?
C13 C11 C14 110.6(11) . . ?
C12 C11 C14 109.5(12) . . ?
C13 C11 P1 108.9(9) . . ?
C12 C11 P1 108.7(10) . . ?
C14 C11 P1 107.4(11) . . ?
C21 C22 H1A 109.5 . . ?
C21 C22 H1B 109.5 . . ?
H1A C22 H1B 109.5 . . ?
C21 C22 H1C 109.5 . . ?
H1A C22 H1C 109.5 . . ?
H1B C22 H1C 109.5 . . ?
C31 C34 H3A 109.5 . . ?
C31 C34 H3B 109.5 . . ?
H3A C34 H3B 109.5 . . ?
C31 C34 H3C 109.5 . . ?
H3A C34 H3C 109.5 . . ?
H3B C34 H3C 109.5 . . ?
C11 C13 H2A 109.5 . . ?
C11 C13 H2B 109.5 . . ?
H2A C13 H2B 109.5 . . ?
C11 C13 H2C 109.5 . . ?
H2A C13 H2C 109.5 . . ?
H2B C13 H2C 109.5 . . ?
C31 C33 H9A 109.5 . . ?
C31 C33 H9B 109.5 . . ?
H9A C33 H9B 109.5 . . ?
C31 C33 H9C 109.5 . . ?
H9A C33 H9C 109.5 . . ?
H9B C33 H9C 109.5 . . ?
C31 C32 H10A 109.5 . . ?
C31 C32 H10B 109.5 . . ?
H10A C32 H10B 109.5 . . ?
C31 C32 H10C 109.5 . . ?
H10A C32 H10C 109.5 . . ?
H10B C32 H10C 109.5 . . ?
C11 C12 H11A 109.5 . . ?
C11 C12 H11B 109.5 . . ?
H11A C12 H11B 109.5 . . ?
C11 C12 H11C 109.5 . . ?
H11A C12 H11C 109.5 . . ?
H11B C12 H11C 109.5 . . ?
C11 C14 H4A 109.5 . . ?
C11 C14 H4B 109.5 . . ?
H4A C14 H4B 109.5 . . ?
C11 C14 H4C 109.5 . . ?
H4A C14 H4C 109.5 . . ?
H4B C14 H4C 109.5 . . ?

loop_
_geom_bond_atom_site_label_1
_geom_bond_atom_site_label_2
_geom_bond_distance
_geom_bond_site_symmetry_2
_geom_bond_publ_flag
Ga2 O22 1.882(7) . ?
Ga2 O33 1.897(7) . ?
Ga2 O41 1.907(7) 2_656 ?
Ga2 O43 1.936(7) . ?
Ga2 F1 2.054(6) . ?
Ga2 F1 2.065(6) 2_656 ?
Ga1 O31 1.818(7) 2_656 ?
Ga1 O21 1.821(6) . ?
Ga1 O42 1.837(7) 2_656 ?
Ga1 O13 1.862(7) . ?
Ga1 F1 2.261(6) . ?
P2 O22 1.522(7) . ?
P2 O23 1.527(7) . ?
P2 O21 1.540(7) . ?
P2 C21 1.816(11) . ?
P4 O43 1.529(7) . ?
P4 O41 1.543(7) . ?
P4 O42 1.547(7) . ?
P4 C41 1.822(11) . ?
P3 O33 1.505(7) . ?
P3 O32 1.530(8) . ?
P3 O31 1.549(7) . ?
P3 C31 1.818(11) . ?
P1 O13 1.519(8) . ?
P1 O12 1.533(9) . ?
P1 O11 1.537(8) . ?
P1 C11 1.821(14) . ?
F1 Ga2 2.065(6) 2_656 ?
O23 H23 0.8200 . ?
O32 H32 0.8200 . ?
O31 Ga1 1.818(7) 2_656 ?
O11 H11 0.8200 . ?
O42 Ga1 1.837(7) 2_656 ?
O41 Ga2 1.907(7) 2_656 ?
C41 C43 1.501(15) . ?
C41 C44 1.536(15) . ?
C41 C42 1.555(14) . ?
C23 C21 1.530(16) . ?
C23 H15A 0.9600 . ?
C23 H15B 0.9600 . ?
C23 H15C 0.9600 . ?
C43 H16A 0.9600 . ?
C43 H16B 0.9600 . ?
C43 H16C 0.9600 . ?
C24 C21 1.553(16) . ?
C24 H17A 0.9600 . ?
C24 H17B 0.9600 . ?
C24 H17C 0.9600 . ?
C31 C33 1.509(18) . ?
C31 C34 1.529(16) . ?
C31 C32 1.547(17) . ?
C21 C22 1.534(16) . ?
C42 H21A 0.9600 . ?
C42 H21B 0.9600 . ?
C42 H21C 0.9600 . ?
C44 H23A 0.9600 . ?
C44 H23B 0.9600 . ?
C44 H23C 0.9600 . ?
C11 C13 1.49(2) . ?
C11 C12 1.510(19) . ?
C11 C14 1.566(19) . ?
C22 H1A 0.9600 . ?
C22 H1B 0.9600 . ?
C22 H1C 0.9600 . ?
C34 H3A 0.9600 . ?
C34 H3B 0.9600 . ?
C34 H3C 0.9600 . ?
C13 H2A 0.9600 . ?
C13 H2B 0.9600 . ?
C13 H2C 0.9600 . ?
C33 H9A 0.9600 . ?
C33 H9B 0.9600 . ?
C33 H9C 0.9600 . ?
C32 H10A 0.9600 . ?
C32 H10B 0.9600 . ?
C32 H10C 0.9600 . ?
C12 H11A 0.9600 . ?
C12 H11B 0.9600 . ?
C12 H11C 0.9600 . ?
C14 H4A 0.9600 . ?
C14 H4B 0.9600 . ?
C14 H4C 0.9600 . ?

loop_
_platon_squeeze_void_nr
_platon_squeeze_void_average_x
_platon_squeeze_void_average_y
_platon_squeeze_void_average_z
_platon_squeeze_void_volume
_platon_squeeze_void_count_electrons
1 0.215 0.500 0.715 577.5 42.9
